data_8105339
loop_
_publ_author_name
'Shin, Jiehye'
'Kang, Jaeun'
'Ok, Kang Min'
'Do, Junghwan'

_publ_section_title
;
 Crystal structure of (1,3-propanediamine-\k2
 N,N&#x2032;)(N-(3-aminopropyl)-\a-methyl aspartato-\k4
 N,N&#x2032;,O,O&#x2032;)cobalt(III) chloride, C11H24ClCoN4O4
;
_journal_issue 4
_journal_name_full 'Zeitschrift f\"ur Kristallographie - New Crystal Structures'
_journal_page_first 945
_journal_page_last 946
_journal_paper_doi 10.1515/ncrs-2020-0115
_journal_volume 235
_journal_year 2020
_chemical_formula_sum 'C11 H24 Cl Co N4 O4'
_chemical_formula_weight 370.72
_space_group_crystal_system monoclinic
_space_group_IT_number 14
_space_group_name_Hall '-P 2ybc'
_space_group_name_H-M_alt 'P 1 21/c 1'
_atom_sites_solution_hydrogens geom
_cell_angle_alpha 90
_cell_angle_beta 106.4360(10)
_cell_angle_gamma 90
_cell_formula_units_Z 4
_cell_length_a 11.42140(10)
_cell_length_b 9.88420(10)
_cell_length_c 13.68930(10)
_cell_measurement_reflns_used 1024
_cell_measurement_temperature 296(2)
_cell_measurement_theta_max 28.316
_cell_measurement_theta_min 1.859
_cell_volume 1482.25(2)
_computing_cell_refinement 'Bruker XSCANS'
_computing_data_collection 'Bruker XSCANS'
_computing_data_reduction 'Bruker SHELXTL [1]'
_computing_molecular_graphics 'DIAMOND 4.2.2 [4]'
_computing_publication_material pubCIF
_computing_structure_refinement 'SHELXL-2018/3 (Sheldrick, 2018) [3]'
_computing_structure_solution 'SHELXS-97 (Sheldrick, 1990) [2]'
_diffrn_ambient_temperature 296(2)
_diffrn_measured_fraction_theta_full 1.000
_diffrn_measured_fraction_theta_max 0.996
_diffrn_measurement_device_type 'Bruker P4'
_diffrn_measurement_method '\w scans'
_diffrn_radiation_type MoK\a
_diffrn_radiation_wavelength 0.71073
_diffrn_reflns_av_R_equivalents 0.0166
_diffrn_reflns_av_unetI/netI 0.0120
_diffrn_reflns_Laue_measured_fraction_full 1.000
_diffrn_reflns_Laue_measured_fraction_max 0.996
_diffrn_reflns_limit_h_max 14
_diffrn_reflns_limit_h_min -15
_diffrn_reflns_limit_k_max 11
_diffrn_reflns_limit_k_min -13
_diffrn_reflns_limit_l_max 18
_diffrn_reflns_limit_l_min -18
_diffrn_reflns_number 19734
_diffrn_reflns_point_group_measured_fraction_full 1.000
_diffrn_reflns_point_group_measured_fraction_max 0.996
_diffrn_reflns_theta_full 25.242
_diffrn_reflns_theta_max 28.316
_diffrn_reflns_theta_min 1.859
_diffrn_source 'fine-focus sealed tube'
_exptl_absorpt_coefficient_mu 1.360
_exptl_absorpt_correction_T_max 0.7457
_exptl_absorpt_correction_T_min 0.6626
_exptl_absorpt_correction_type multi-scan
_exptl_absorpt_process_details 'Blessing, 1995'
_exptl_crystal_colour red
_exptl_crystal_density_diffrn 1.661
_exptl_crystal_description polyhedral
_exptl_crystal_F_000 776
_exptl_crystal_size_max 0.260
_exptl_crystal_size_mid 0.230
_exptl_crystal_size_min 0.190
_refine_diff_density_max 0.531
_refine_diff_density_min -0.236
_refine_diff_density_rms 0.058
_refine_ls_extinction_coef .
_refine_ls_extinction_method none
_refine_ls_goodness_of_fit_ref 1.050
_refine_ls_hydrogen_treatment constr
_refine_ls_matrix_type full
_refine_ls_number_parameters 191
_refine_ls_number_reflns 3684
_refine_ls_number_restraints 0
_refine_ls_restrained_S_all 1.050
_refine_ls_R_factor_all 0.0252
_refine_ls_R_factor_gt 0.0238
_refine_ls_shift/su_max 0.000
_refine_ls_shift/su_mean 0.000
_refine_ls_structure_factor_coef Fsqd
_refine_ls_weighting_details 'w=1/[\s^2^(Fo^2^)+(0.0314P)^2^+0.8964P] where P=(Fo^2^+2Fc^2^)/3'
_refine_ls_weighting_scheme calc
_refine_ls_wR_factor_gt 0.0608
_refine_ls_wR_factor_ref 0.0616
_reflns_Friedel_coverage 0.000
_reflns_Friedel_fraction_full .
_reflns_Friedel_fraction_max .
_reflns_number_gt 3498
_reflns_number_total 3684
_reflns_threshold_expression 'I > 2\s(I)'
_cod_data_source_file suppl_ncrs-2020-0115_suppl.cif
_cod_data_source_block K
_cod_original_sg_symbol_H-M 'P 21/c'
_cod_database_code 8105339
_shelx_space_group_comment
;
The symmetry employed for this shelxl refinement is uniquely defined
by the following loop, which should always be used as a source of
symmetry information in preference to the above space-group names.
They are only intended as comments.
;
_shelx_estimated_absorpt_t_min 0.719
_shelx_estimated_absorpt_t_max 0.782

loop_
_space_group_symop_operation_xyz
'x, y, z'
'-x, y+1/2, -z+1/2'
'-x, -y, -z'
'x, -y-1/2, z-1/2'

loop_
_atom_site_label
_atom_site_type_symbol
_atom_site_fract_x
_atom_site_fract_y
_atom_site_fract_z
_atom_site_U_iso_or_equiv
_atom_site_adp_type
_atom_site_occupancy
_atom_site_site_symmetry_order
_atom_site_calc_flag
_atom_site_refinement_flags_posn
_atom_site_refinement_flags_adp
_atom_site_refinement_flags_occupancy
_atom_site_disorder_assembly
_atom_site_disorder_group
Co1 Co 0.20161(2) 0.91803(2) 0.18192(2) 0.01249(6) Uani 1 1 d . . . . .
N1 N 0.25900(10) 0.73449(11) 0.21961(8) 0.0163(2) Uani 1 1 d . . . . .
H1 H 0.336527 0.726245 0.202699 0.020 Uiso 1 1 calc R U . . .
Cl1 Cl 0.52749(4) 0.72731(4) 0.17210(3) 0.02944(9) Uani 1 1 d . . . . .
O1 O 0.04236(8) 0.87559(10) 0.19455(7) 0.01752(18) Uani 1 1 d . . . . .
O2 O -0.11854(9) 0.75361(11) 0.19707(8) 0.0238(2) Uani 1 1 d . . . . .
N2 N 0.23774(10) 0.97809(12) 0.32387(8) 0.0184(2) Uani 1 1 d . . . . .
H2A H 0.238205 1.068124 0.323025 0.022 Uiso 1 1 calc R U . . .
H2B H 0.174745 0.953390 0.345976 0.022 Uiso 1 1 calc R U . . .
O3 O 0.15885(8) 0.84642(9) 0.04661(7) 0.01651(18) Uani 1 1 d . . . . .
N3 N 0.12924(10) 1.09337(11) 0.12792(8) 0.0161(2) Uani 1 1 d . . . . .
H3A H 0.048585 1.085968 0.114592 0.019 Uiso 1 1 calc R U . . .
H3B H 0.153563 1.154491 0.177252 0.019 Uiso 1 1 calc R U . . .
O4 O 0.10406(10) 0.65386(11) -0.03844(8) 0.0244(2) Uani 1 1 d . . . . .
N4 N 0.35955(10) 0.98054(11) 0.17217(8) 0.0161(2) Uani 1 1 d . . . . .
H4A H 0.387446 1.042040 0.220666 0.019 Uiso 1 1 calc R U . . .
H4B H 0.410943 0.910837 0.185834 0.019 Uiso 1 1 calc R U . . .
C1 C 0.14272(12) 0.71685(13) 0.04140(10) 0.0172(2) Uani 1 1 d . . . . .
C2 C 0.17047(12) 0.64404(13) 0.14604(10) 0.0186(2) Uani 1 1 d . . . . .
C3 C 0.05011(13) 0.63140(14) 0.17366(11) 0.0211(3) Uani 1 1 d . . . . .
H12A H -0.006365 0.580256 0.120147 0.025 Uiso 1 1 calc R U . . .
H12B H 0.065436 0.578380 0.235633 0.025 Uiso 1 1 calc R U . . .
C4 C -0.01306(12) 0.76159(14) 0.18952(10) 0.0188(3) Uani 1 1 d . . . . .
C5 C 0.22429(15) 0.50312(14) 0.14144(12) 0.0257(3) Uani 1 1 d . . . . .
H5A H 0.304240 0.511650 0.132263 0.039 Uiso 1 1 calc R U . . .
H5B H 0.172540 0.453589 0.085369 0.039 Uiso 1 1 calc R U . . .
H5C H 0.229847 0.455767 0.203820 0.039 Uiso 1 1 calc R U . . .
C11 C 0.36397(12) 1.04028(14) 0.07366(10) 0.0191(2) Uani 1 1 d . . . . .
H11A H 0.331312 0.975949 0.019259 0.023 Uiso 1 1 calc R U . . .
H11B H 0.448174 1.058473 0.075988 0.023 Uiso 1 1 calc R U . . .
C10 C 0.29100(12) 1.17069(14) 0.05131(11) 0.0206(3) Uani 1 1 d . . . . .
H10A H 0.321219 1.232971 0.107569 0.025 Uiso 1 1 calc R U . . .
H10B H 0.303227 1.212106 -0.009297 0.025 Uiso 1 1 calc R U . . .
C9 C 0.15579(12) 1.14814(13) 0.03540(10) 0.0176(2) Uani 1 1 d . . . . .
H9A H 0.112968 1.233255 0.016952 0.021 Uiso 1 1 calc R U . . .
H9B H 0.125532 1.085505 -0.020626 0.021 Uiso 1 1 calc R U . . .
C6 C 0.28615(14) 0.69836(14) 0.32907(10) 0.0227(3) Uani 1 1 d . . . . .
H6A H 0.310840 0.604289 0.338956 0.027 Uiso 1 1 calc R U . . .
H6B H 0.213747 0.710490 0.351826 0.027 Uiso 1 1 calc R U . . .
C7 C 0.38810(13) 0.78889(16) 0.39021(10) 0.0247(3) Uani 1 1 d . . . . .
H7A H 0.452962 0.790005 0.357296 0.030 Uiso 1 1 calc R U . . .
H7B H 0.421103 0.749601 0.457320 0.030 Uiso 1 1 calc R U . . .
C8 C 0.35038(13) 0.93470(14) 0.40271(10) 0.0218(3) Uani 1 1 d . . . . .
H8A H 0.337361 0.944445 0.469371 0.026 Uiso 1 1 calc R U . . .
H8B H 0.416798 0.994465 0.400118 0.026 Uiso 1 1 calc R U . . .

loop_
_atom_site_aniso_label
_atom_site_aniso_U_11
_atom_site_aniso_U_22
_atom_site_aniso_U_33
_atom_site_aniso_U_23
_atom_site_aniso_U_13
_atom_site_aniso_U_12
Co1 0.01430(9) 0.01131(9) 0.01182(9) -0.00007(5) 0.00364(6) 0.00024(6)
N1 0.0187(5) 0.0140(5) 0.0160(5) 0.0010(4) 0.0044(4) 0.0011(4)
Cl1 0.0358(2) 0.02980(18) 0.02447(17) 0.00618(14) 0.01134(14) 0.01649(15)
O1 0.0174(4) 0.0172(4) 0.0189(4) 0.0002(3) 0.0068(3) -0.0008(3)
O2 0.0209(5) 0.0264(5) 0.0252(5) 0.0052(4) 0.0083(4) -0.0031(4)
N2 0.0219(5) 0.0180(5) 0.0151(5) -0.0003(4) 0.0050(4) 0.0028(4)
O3 0.0210(4) 0.0145(4) 0.0138(4) -0.0002(3) 0.0047(3) -0.0014(3)
N3 0.0168(5) 0.0149(5) 0.0164(5) 0.0000(4) 0.0044(4) 0.0009(4)
O4 0.0290(5) 0.0235(5) 0.0209(5) -0.0075(4) 0.0076(4) -0.0040(4)
N4 0.0155(5) 0.0140(5) 0.0179(5) 0.0002(4) 0.0034(4) 0.0006(4)
C1 0.0169(6) 0.0167(6) 0.0198(6) -0.0027(5) 0.0082(5) -0.0009(5)
C2 0.0228(6) 0.0138(6) 0.0197(6) -0.0007(5) 0.0071(5) -0.0011(5)
C3 0.0253(7) 0.0171(6) 0.0226(6) 0.0006(5) 0.0094(5) -0.0037(5)
C4 0.0227(6) 0.0204(6) 0.0136(5) 0.0023(5) 0.0056(5) -0.0018(5)
C5 0.0354(8) 0.0152(6) 0.0280(7) -0.0003(5) 0.0114(6) 0.0025(6)
C11 0.0185(6) 0.0199(6) 0.0206(6) 0.0005(5) 0.0082(5) -0.0019(5)
C10 0.0211(6) 0.0178(6) 0.0228(6) 0.0045(5) 0.0059(5) -0.0026(5)
C9 0.0198(6) 0.0161(6) 0.0158(6) 0.0027(4) 0.0030(5) 0.0002(5)
C6 0.0328(7) 0.0181(6) 0.0171(6) 0.0052(5) 0.0069(5) 0.0041(5)
C7 0.0257(7) 0.0293(7) 0.0162(6) 0.0021(5) 0.0010(5) 0.0083(6)
C8 0.0228(6) 0.0242(7) 0.0163(6) 0.0005(5) 0.0023(5) -0.0016(5)

loop_
_atom_type_symbol
_atom_type_description
_atom_type_scat_dispersion_real
_atom_type_scat_dispersion_imag
_atom_type_scat_source
C C 0.0033 0.0016 'International Tables Vol C Tables 4.2.6.8 and 6.1.1.4'
H H 0.0000 0.0000 'International Tables Vol C Tables 4.2.6.8 and 6.1.1.4'
N N 0.0061 0.0033 'International Tables Vol C Tables 4.2.6.8 and 6.1.1.4'
O O 0.0106 0.0060 'International Tables Vol C Tables 4.2.6.8 and 6.1.1.4'
Cl Cl 0.1484 0.1585 'International Tables Vol C Tables 4.2.6.8 and 6.1.1.4'
Co Co 0.3494 0.9721 'International Tables Vol C Tables 4.2.6.8 and 6.1.1.4'

loop_
_geom_angle_atom_site_label_1
_geom_angle_atom_site_label_2
_geom_angle_atom_site_label_3
_geom_angle
_geom_angle_site_symmetry_1
_geom_angle_site_symmetry_3
O3 Co1 O1 91.01(4) . .
O3 Co1 N4 92.21(4) . .
O1 Co1 N4 174.01(4) . .
O3 Co1 N1 83.48(4) . .
O1 Co1 N1 91.66(4) . .
N4 Co1 N1 93.72(5) . .
O3 Co1 N2 175.00(4) . .
O1 Co1 N2 85.18(4) . .
N4 Co1 N2 91.87(5) . .
N1 Co1 N2 93.37(5) . .
O3 Co1 N3 89.83(4) . .
O1 Co1 N3 85.33(4) . .
N4 Co1 N3 89.63(5) . .
N1 Co1 N3 172.62(5) . .
N2 Co1 N3 93.08(5) . .
C6 N1 C2 116.22(10) . .
C6 N1 Co1 116.72(8) . .
C2 N1 Co1 105.32(8) . .
C4 O1 Co1 130.63(9) . .
C8 N2 Co1 121.83(9) . .
C1 O3 Co1 114.41(8) . .
C9 N3 Co1 118.36(8) . .
C11 N4 Co1 117.29(8) . .
O4 C1 O3 124.18(13) . .
O4 C1 C2 120.98(12) . .
O3 C1 C2 114.79(11) . .
N1 C2 C3 111.34(11) . .
N1 C2 C5 111.52(11) . .
C3 C2 C5 109.57(11) . .
N1 C2 C1 105.39(10) . .
C3 C2 C1 107.60(11) . .
C5 C2 C1 111.29(11) . .
C4 C3 C2 117.50(11) . .
O2 C4 O1 121.78(13) . .
O2 C4 C3 117.99(12) . .
O1 C4 C3 120.23(12) . .
N4 C11 C10 111.26(11) . .
C9 C10 C11 112.55(11) . .
N3 C9 C10 112.15(10) . .
N1 C6 C7 108.85(11) . .
C6 C7 C8 114.90(12) . .
N2 C8 C7 113.81(11) . .

loop_
_geom_bond_atom_site_label_1
_geom_bond_atom_site_label_2
_geom_bond_distance
_geom_bond_site_symmetry_2
Co1 O3 1.9128(9) .
Co1 O1 1.9215(9) .
Co1 N4 1.9468(11) .
Co1 N1 1.9482(11) .
Co1 N2 1.9608(11) .
Co1 N3 1.9717(11) .
N1 C6 1.4853(16) .
N1 C2 1.5032(17) .
O1 C4 1.2847(16) .
O2 C4 1.2405(17) .
N2 C8 1.4894(17) .
O3 C1 1.2930(16) .
N3 C9 1.4854(16) .
O4 C1 1.2264(16) .
N4 C11 1.4859(16) .
C1 C2 1.5535(18) .
C2 C3 1.5305(19) .
C2 C5 1.5309(19) .
C3 C4 1.5206(19) .
C11 C10 1.5184(19) .
C10 C9 1.5138(18) .
C6 C7 1.518(2) .
C7 C8 1.528(2) .
